data_2216369
loop_
_publ_author_name
'Li-Juan Ye'
'Zhonglu You'

_publ_section_title <i>catena</i>-Poly[[{2-[2-(isopropylamino)ethyliminomethyl]-4-nitrophenolato}copper(II)]-\m-chlorido]
_journal_coeditor_code CI2510
_journal_issue 12
_journal_name_full 'Acta Crystallographica Section E'
_journal_page_first m3137
_journal_page_last m3137
_journal_paper_doi 10.1107/S1600536807060163
_journal_volume 63
_journal_year 2007
_chemical_formula_iupac '[Cu (C12 H16 N3 O3) Cl]'
_chemical_formula_moiety 'C12 H16 Cl Cu N3 O3'
_chemical_formula_sum 'C12 H16 Cl Cu N3 O3'
_chemical_formula_weight 349.27
_chemical_name_systematic
;
<i>catena</i>-Poly[[{2-[2-(isopropylamino)ethyliminomethyl]-4-\
nitrophenolato}copper(II)]-\m-chlorido]
;
_space_group_IT_number 14
_symmetry_cell_setting monoclinic
_symmetry_space_group_name_Hall '-P 2yn'
_symmetry_space_group_name_H-M 'P 1 21/n 1'
_atom_sites_solution_hydrogens geom
_atom_sites_solution_primary direct
_atom_sites_solution_secondary difmap
_audit_creation_method SHELXL-97
_cell_angle_alpha 90.00
_cell_angle_beta 94.353(2)
_cell_angle_gamma 90.00
_cell_formula_units_Z 4
_cell_length_a 9.7620(10)
_cell_length_b 6.4150(10)
_cell_length_c 22.611(3)
_cell_measurement_reflns_used 3124
_cell_measurement_temperature 298(2)
_cell_measurement_theta_max 26.0
_cell_measurement_theta_min 2.2
_cell_volume 1411.9(3)
_computing_cell_refinement 'SAINT (Bruker, 2002)'
_computing_data_collection 'SMART (Bruker, 2002)'
_computing_data_reduction SAINT
_computing_molecular_graphics 'SHELXTL (Sheldrick, 1997)'
_computing_publication_material SHELXL97
_computing_structure_refinement 'SHELXL97 (Sheldrick, 1997)'
_computing_structure_solution 'SHELXS97 (Sheldrick, 1997)'
_diffrn_ambient_temperature 298(2)
_diffrn_measured_fraction_theta_full 0.986
_diffrn_measured_fraction_theta_max 0.986
_diffrn_measurement_device_type 'Bruker SMART CCD area-detector'
_diffrn_measurement_method '\w scans'
_diffrn_radiation_monochromator graphite
_diffrn_radiation_source 'fine-focus sealed tube'
_diffrn_radiation_type MoK\a
_diffrn_radiation_wavelength 0.71073
_diffrn_reflns_av_R_equivalents 0.0451
_diffrn_reflns_av_sigmaI/netI 0.0472
_diffrn_reflns_limit_h_max 12
_diffrn_reflns_limit_h_min -12
_diffrn_reflns_limit_k_max 8
_diffrn_reflns_limit_k_min -8
_diffrn_reflns_limit_l_max 29
_diffrn_reflns_limit_l_min -28
_diffrn_reflns_number 11191
_diffrn_reflns_theta_full 27.49
_diffrn_reflns_theta_max 27.49
_diffrn_reflns_theta_min 1.81
_diffrn_standards_number 0
_exptl_absorpt_coefficient_mu 1.746
_exptl_absorpt_correction_T_max 0.6500
_exptl_absorpt_correction_T_min 0.5966
_exptl_absorpt_correction_type multi-scan
_exptl_absorpt_process_details '(SADABS; Sheldrick, 1996)'
_exptl_crystal_colour blue
_exptl_crystal_density_diffrn 1.643
_exptl_crystal_density_method 'not measured'
_exptl_crystal_description Block
_exptl_crystal_F_000 716
_exptl_crystal_size_max 0.33
_exptl_crystal_size_mid 0.29
_exptl_crystal_size_min 0.27
_refine_diff_density_max 0.469
_refine_diff_density_min -0.495
_refine_ls_extinction_method none
_refine_ls_goodness_of_fit_ref 1.057
_refine_ls_hydrogen_treatment mixed
_refine_ls_matrix_type full
_refine_ls_number_parameters 186
_refine_ls_number_reflns 3196
_refine_ls_number_restraints 1
_refine_ls_restrained_S_all 1.057
_refine_ls_R_factor_all 0.0539
_refine_ls_R_factor_gt 0.0418
_refine_ls_shift/su_max 0.001
_refine_ls_shift/su_mean <0.001
_refine_ls_structure_factor_coef Fsqd
_refine_ls_weighting_details 'calc w=1/[\s^2^(Fo^2^)+(0.0355P)^2^+1.0385P] where P=(Fo^2^+2Fc^2^)/3'
_refine_ls_weighting_scheme calc
_refine_ls_wR_factor_gt 0.0917
_refine_ls_wR_factor_ref 0.0962
_reflns_number_gt 2607
_reflns_number_total 3196
_reflns_threshold_expression I>2\s(I)
_cod_data_source_file ci2510.cif
_cod_data_source_block I
_cod_depositor_comments
;
The following automatic conversions were performed:
'_symmetry_cell_setting' value 'Monoclinic' changed to 'monoclinic'
according to '/home/saulius/struct/CIF-dictionaries/cif_core.dic'
dictionary named 'cif_core.dic' version 2.4.1 from 2010-06-29.

Automatic conversion script
Id: cif_fix_enum 1527 2010-12-29 10:47:43Z saulius 

The following automatic conversions were performed:

'_symmetry_cell_setting' value 'Monoclinic' changed to 'monoclinic'
according to /home/saulius/struct/CIF-dictionaries/cif_core.dic
dictionary named 'cif_core.dic' version 2.4.1 from 2010-06-29.

Automatic conversion script
Id: cif_fix_values 1715 2011-07-08 13:25:40Z adriana 
;
_cod_original_sg_symbol_H-M 'P 21/n'
_cod_database_code 2216369
_cod_database_fobs_code 2216369

loop_
_symmetry_equiv_pos_as_xyz
'x, y, z'
'-x+1/2, y+1/2, -z+1/2'
'-x, -y, -z'
'x-1/2, -y-1/2, z-1/2'

loop_
_atom_site_type_symbol
_atom_site_label
_atom_site_fract_x
_atom_site_fract_y
_atom_site_fract_z
_atom_site_U_iso_or_equiv
_atom_site_adp_type
_atom_site_calc_flag
_atom_site_refinement_flags
_atom_site_occupancy
Cu Cu1 0.76386(4) 0.83895(5) 0.181248(15) 0.02930(12) Uani d . 1
Cl Cl1 0.87605(8) 1.08051(11) 0.24016(3) 0.03700(19) Uani d . 1
O O1 0.1740(3) 0.9670(5) -0.04462(13) 0.0726(9) Uani d . 1
O O2 0.1089(3) 1.2464(5) -0.00250(13) 0.0774(9) Uani d . 1
O O3 0.6076(2) 1.0252(3) 0.17348(9) 0.0350(5) Uani d . 1
N N1 0.1850(3) 1.0962(5) -0.00511(14) 0.0507(7) Uani d . 1
N N2 0.6771(3) 0.6547(4) 0.11980(11) 0.0323(5) Uani d . 1
N N3 0.9188(2) 0.6230(4) 0.18510(11) 0.0303(5) Uani d D 1
C C1 0.4874(3) 0.8788(4) 0.08619(13) 0.0315(6) Uani d . 1
C C2 0.5112(3) 1.0351(4) 0.13091(13) 0.0305(6) Uani d . 1
C C3 0.4235(3) 1.2127(5) 0.12726(15) 0.0382(7) Uani d . 1
H H3 0.4372 1.3183 0.1553 0.046 Uiso calc R 1
C C4 0.3191(3) 1.2319(5) 0.08343(15) 0.0415(8) Uani d . 1
H H4 0.2629 1.3490 0.0821 0.050 Uiso calc R 1
C C5 0.2974(3) 1.0762(5) 0.04096(14) 0.0388(7) Uani d . 1
C C6 0.3792(3) 0.9025(5) 0.04230(14) 0.0365(7) Uani d . 1
H H6 0.3627 0.7991 0.0138 0.044 Uiso calc R 1
C C7 0.5695(3) 0.6920(4) 0.08538(13) 0.0328(7) Uani d . 1
H H7 0.5422 0.5905 0.0576 0.039 Uiso calc R 1
C C8 0.7463(3) 0.4534(4) 0.11834(15) 0.0401(8) Uani d . 1
H H8A 0.7286 0.3895 0.0796 0.048 Uiso calc R 1
H H8B 0.7124 0.3609 0.1479 0.048 Uiso calc R 1
C C9 0.8987(3) 0.4889(5) 0.13117(14) 0.0370(7) Uani d . 1
H H9A 0.9455 0.3567 0.1380 0.044 Uiso calc R 1
H H9B 0.9363 0.5571 0.0977 0.044 Uiso calc R 1
C C10 1.0653(3) 0.6924(5) 0.19822(14) 0.0347(7) Uani d . 1
H H10 1.0672 0.7827 0.2332 0.042 Uiso calc R 1
C C11 1.1140(4) 0.8217(6) 0.14826(17) 0.0536(9) Uani d . 1
H H11A 1.1254 0.7339 0.1146 0.080 Uiso calc R 1
H H11B 1.2003 0.8856 0.1608 0.080 Uiso calc R 1
H H11C 1.0474 0.9279 0.1376 0.080 Uiso calc R 1
C C12 1.1584(4) 0.5073(6) 0.21439(17) 0.0523(9) Uani d . 1
H H12A 1.1618 0.4174 0.1806 0.078 Uiso calc R 1
H H12B 1.1229 0.4314 0.2465 0.078 Uiso calc R 1
H H12C 1.2492 0.5563 0.2263 0.078 Uiso calc R 1
H H3A 0.893(4) 0.546(6) 0.2159(12) 0.080 Uiso d D 1

loop_
_atom_site_aniso_label
_atom_site_aniso_U_11
_atom_site_aniso_U_22
_atom_site_aniso_U_33
_atom_site_aniso_U_12
_atom_site_aniso_U_13
_atom_site_aniso_U_23
Cu1 0.0326(2) 0.02052(18) 0.0340(2) 0.00192(14) -0.00242(14) -0.00460(14)
Cl1 0.0400(4) 0.0272(4) 0.0427(4) -0.0004(3) -0.0037(3) -0.0090(3)
O1 0.071(2) 0.074(2) 0.0672(19) 0.0107(16) -0.0334(15) -0.0090(16)
O2 0.0700(19) 0.092(2) 0.0670(19) 0.0411(18) -0.0155(15) 0.0043(17)
O3 0.0360(11) 0.0289(11) 0.0385(12) 0.0066(9) -0.0067(9) -0.0082(9)
N1 0.0459(18) 0.0576(19) 0.0476(18) 0.0078(15) -0.0037(14) 0.0140(16)
N2 0.0373(14) 0.0217(12) 0.0370(14) 0.0000(10) -0.0036(11) -0.0020(10)
N3 0.0318(13) 0.0247(12) 0.0343(14) -0.0002(10) 0.0011(10) -0.0004(10)
C1 0.0332(16) 0.0267(15) 0.0341(16) -0.0016(12) -0.0004(12) 0.0028(12)
C2 0.0302(15) 0.0251(14) 0.0363(16) 0.0003(11) 0.0040(12) 0.0040(12)
C3 0.0424(18) 0.0287(16) 0.0432(18) 0.0053(13) 0.0016(14) -0.0010(13)
C4 0.0407(18) 0.0356(17) 0.0485(19) 0.0125(14) 0.0055(15) 0.0114(15)
C5 0.0348(17) 0.0464(19) 0.0349(17) 0.0031(14) -0.0004(13) 0.0121(15)
C6 0.0397(17) 0.0340(16) 0.0351(17) -0.0017(13) -0.0014(13) 0.0002(13)
C7 0.0420(17) 0.0235(14) 0.0319(15) -0.0022(12) -0.0030(13) -0.0046(12)
C8 0.050(2) 0.0201(15) 0.0480(19) 0.0028(13) -0.0091(15) -0.0089(13)
C9 0.0436(18) 0.0237(15) 0.0429(18) 0.0070(13) -0.0018(14) -0.0083(13)
C10 0.0320(16) 0.0322(16) 0.0393(17) 0.0009(12) -0.0020(13) -0.0027(13)
C11 0.044(2) 0.058(2) 0.059(2) -0.0113(17) 0.0042(17) 0.0095(19)
C12 0.042(2) 0.049(2) 0.064(2) 0.0144(16) -0.0056(17) -0.0030(18)

loop_
_atom_type_symbol
_atom_type_description
_atom_type_scat_dispersion_real
_atom_type_scat_dispersion_imag
_atom_type_scat_source
C C 0.0033 0.0016 'International Tables Vol C Tables 4.2.6.8 and 6.1.1.4'
H H 0.0000 0.0000 'International Tables Vol C Tables 4.2.6.8 and 6.1.1.4'
N N 0.0061 0.0033 'International Tables Vol C Tables 4.2.6.8 and 6.1.1.4'
O O 0.0106 0.0060 'International Tables Vol C Tables 4.2.6.8 and 6.1.1.4'
Cl Cl 0.1484 0.1585 'International Tables Vol C Tables 4.2.6.8 and 6.1.1.4'
Cu Cu 0.3201 1.2651 'International Tables Vol C Tables 4.2.6.8 and 6.1.1.4'

loop_
_geom_angle_atom_site_label_1
_geom_angle_atom_site_label_2
_geom_angle_atom_site_label_3
_geom_angle_site_symmetry_3
_geom_angle
_geom_angle_publ_flag
O3 Cu1 N2 . 90.74(10) y
O3 Cu1 N3 . 174.91(9) y
N2 Cu1 N3 . 84.29(11) y
O3 Cu1 Cl1 . 88.48(8) y
N2 Cu1 Cl1 . 171.01(8) y
N3 Cu1 Cl1 . 96.60(9) y
O3 Cu1 Cl1 2_645 90.23(7) y
N2 Cu1 Cl1 2_645 83.67(8) y
N3 Cu1 Cl1 2_645 88.13(7) y
Cl1 Cu1 Cl1 2_645 105.28(2) y
C2 O3 Cu1 . 128.38(18) ?
O1 N1 O2 . 123.6(3) ?
O1 N1 C5 . 118.9(3) ?
O2 N1 C5 . 117.5(3) ?
C7 N2 C8 . 120.8(2) ?
C7 N2 Cu1 . 127.3(2) ?
C8 N2 Cu1 . 111.87(19) ?
C9 N3 C10 . 113.3(2) ?
C9 N3 Cu1 . 107.72(18) ?
C10 N3 Cu1 . 119.73(18) ?
C9 N3 H3A . 107(3) ?
C10 N3 H3A . 109(3) ?
Cu1 N3 H3A . 99(3) ?
C6 C1 C2 . 119.8(3) ?
C6 C1 C7 . 118.1(3) ?
C2 C1 C7 . 122.0(3) ?
O3 C2 C3 . 118.8(3) ?
O3 C2 C1 . 124.1(3) ?
C3 C2 C1 . 117.1(3) ?
C4 C3 C2 . 121.6(3) ?
C4 C3 H3 . 119.2 ?
C2 C3 H3 . 119.2 ?
C3 C4 C5 . 120.1(3) ?
C3 C4 H4 . 120.0 ?
C5 C4 H4 . 120.0 ?
C6 C5 C4 . 120.7(3) ?
C6 C5 N1 . 119.5(3) ?
C4 C5 N1 . 119.8(3) ?
C5 C6 C1 . 120.7(3) ?
C5 C6 H6 . 119.7 ?
C1 C6 H6 . 119.7 ?
N2 C7 C1 . 125.3(3) ?
N2 C7 H7 . 117.3 ?
C1 C7 H7 . 117.3 ?
N2 C8 C9 . 108.3(2) ?
N2 C8 H8A . 110.0 ?
C9 C8 H8A . 110.0 ?
N2 C8 H8B . 110.0 ?
C9 C8 H8B . 110.0 ?
H8A C8 H8B . 108.4 ?
N3 C9 C8 . 108.0(2) ?
N3 C9 H9A . 110.1 ?
C8 C9 H9A . 110.1 ?
N3 C9 H9B . 110.1 ?
C8 C9 H9B . 110.1 ?
H9A C9 H9B . 108.4 ?
N3 C10 C11 . 111.3(3) ?
N3 C10 C12 . 110.9(3) ?
C11 C10 C12 . 113.1(3) ?
N3 C10 H10 . 107.0 ?
C11 C10 H10 . 107.0 ?
C12 C10 H10 . 107.0 ?
C10 C11 H11A . 109.5 ?
C10 C11 H11B . 109.5 ?
H11A C11 H11B . 109.5 ?
C10 C11 H11C . 109.5 ?
H11A C11 H11C . 109.5 ?
H11B C11 H11C . 109.5 ?
C10 C12 H12A . 109.5 ?
C10 C12 H12B . 109.5 ?
H12A C12 H12B . 109.5 ?
C10 C12 H12C . 109.5 ?
H12A C12 H12C . 109.5 ?
H12B C12 H12C . 109.5 ?

loop_
_geom_bond_atom_site_label_1
_geom_bond_atom_site_label_2
_geom_bond_site_symmetry_2
_geom_bond_distance
_geom_bond_publ_flag
Cu1 O3 . 1.935(2) y
Cu1 N2 . 1.966(3) y
Cu1 N3 . 2.048(3) y
Cu1 Cl1 . 2.2703(8) y
Cu1 Cl1 2_645 2.8531(9) y
O1 N1 . 1.217(4) ?
O2 N1 . 1.221(4) ?
O3 C2 . 1.296(3) ?
N1 C5 . 1.460(4) ?
N2 C7 . 1.281(4) ?
N2 C8 . 1.459(4) ?
N3 C9 . 1.493(4) ?
N3 C10 . 1.506(4) ?
N3 H3A . 0.91(3) ?
C1 C6 . 1.402(4) ?
C1 C2 . 1.431(4) ?
C1 C7 . 1.443(4) ?
C2 C3 . 1.424(4) ?
C3 C4 . 1.372(4) ?
C3 H3 . 0.93 ?
C4 C5 . 1.390(5) ?
C4 H4 . 0.93 ?
C5 C6 . 1.370(4) ?
C6 H6 . 0.93 ?
C7 H7 . 0.93 ?
C8 C9 . 1.511(4) ?
C8 H8A . 0.97 ?
C8 H8B . 0.97 ?
C9 H9A . 0.97 ?
C9 H9B . 0.97 ?
C10 C11 . 1.507(5) ?
C10 C12 . 1.523(4) ?
C10 H10 . 0.98 ?
C11 H11A . 0.96 ?
C11 H11B . 0.96 ?
C11 H11C . 0.96 ?
C12 H12A . 0.96 ?
C12 H12B . 0.96 ?
C12 H12C . 0.96 ?

loop_
_geom_hbond_atom_site_label_D
_geom_hbond_atom_site_label_H
_geom_hbond_atom_site_label_A
_geom_hbond_site_symmetry_A
_geom_hbond_distance_DH
_geom_hbond_distance_HA
_geom_hbond_distance_DA
_geom_hbond_angle_DHA
N3 H3A O3 2_645 0.91(3) 2.51(3) 3.288(4) 145(3)
C8 H8B O3 1_545 0.97 2.47 3.345(3) 150
C9 H9B O2 3_675 0.97 2.50 3.365(4) 148
